data_2100420
loop_
_publ_author_name
'Moggach, Stephen A.'
'Allan, David R.'
'Clark, Stewart J.'
'Gutmann, Matthias J.'
'Parsons, Simon'
'Pulham, Colin R.'
'Sawyer, Lindsay'

_publ_contact_author_name 'Stephen A. Moggach'
_publ_section_title
;
 High-pressure polymorphism in <small>L</small>-cysteine: the crystal
 structures of <small>L</small>-cysteine-III and
 <small>L</small>-cysteine-IV
;
_journal_coeditor_code BS5023
_journal_date_accepted 2005-11-22
_journal_date_recd_electronic 2005-09-20
_journal_issue 2
_journal_name_full 'Acta Crystallographica Section B'
_journal_page_first 296
_journal_page_last 309
_journal_paper_category FA
_journal_paper_doi 10.1107/S0108768105038802
_journal_volume 62
_journal_year 2006
_chemical_formula_moiety 'C3 H7 N1 O2 S1'
_chemical_formula_sum 'C3 H7 N O2 S'
_chemical_formula_weight 121.16
_space_group_IT_number 19
_symmetry_cell_setting orthorhombic
_symmetry_space_group_name_Hall 'P 2ac 2ab'
_symmetry_space_group_name_H-M 'P 21 21 21'
_atom_sites_solution_hydrogens geom
_atom_sites_solution_primary 'From Kerr et al. (1975)'
_audit_creation_method CRYSTALS_ver_12.82
_cell_angle_alpha 90
_cell_angle_beta 90
_cell_angle_gamma 90
_cell_formula_units_Z 4
_cell_length_a 7.4146(19)
_cell_length_b 12.000(3)
_cell_length_c 5.3318(9)
_cell_measurement_reflns_used 376
_cell_measurement_temperature 293
_cell_measurement_theta_max 45
_cell_measurement_theta_min 6
_cell_volume 474.40(19)
_computing_cell_refinement 'SAINT '
_computing_data_collection 'SMART '
_computing_data_reduction 'SAINT '
_computing_molecular_graphics 'CAMERON (Watkin et al., 1996)'
_computing_publication_material 'CRYSTALS (Betteridge et al., 2003)'
_computing_structure_refinement 'CRYSTALS (Betteridge et al., 2003)'
_computing_structure_solution 'USER DEFINED STRUCTURE SOLUTION'
_diffrn_ambient_temperature 293
_diffrn_measured_fraction_theta_full 0.654
_diffrn_measured_fraction_theta_max 0.558
_diffrn_measurement_device_type 'Bruker SMART'
_diffrn_measurement_method \w
_diffrn_radiation_monochromator graphite
_diffrn_radiation_type 'Mo K\a'
_diffrn_radiation_wavelength 0.71073
_diffrn_reflns_av_R_equivalents 0.107
_diffrn_reflns_limit_h_max 7
_diffrn_reflns_limit_h_min -7
_diffrn_reflns_limit_k_max 10
_diffrn_reflns_limit_k_min -10
_diffrn_reflns_limit_l_max 5
_diffrn_reflns_limit_l_min -5
_diffrn_reflns_number 1309
_diffrn_reflns_theta_full 17.716
_diffrn_reflns_theta_max 23.311
_diffrn_reflns_theta_min 3.230
_diffrn_standards_number 0
_exptl_absorpt_coefficient_mu 0.553
_exptl_absorpt_correction_T_max 0.90
_exptl_absorpt_correction_T_min 0.59
_exptl_absorpt_correction_type multi-scan
_exptl_absorpt_process_details 'SADABS '
_exptl_crystal_colour colourless
_exptl_crystal_density_diffrn 1.696
_exptl_crystal_description block
_exptl_crystal_F_000 256
_exptl_crystal_size_max 0.20
_exptl_crystal_size_mid 0.20
_exptl_crystal_size_min 0.20
_refine_diff_density_max 0.40
_refine_diff_density_min -0.43
_refine_ls_extinction_method None
_refine_ls_goodness_of_fit_ref 1.0193
_refine_ls_hydrogen_treatment noref
_refine_ls_matrix_type full
_refine_ls_number_parameters 34
_refine_ls_number_reflns 391
_refine_ls_number_restraints 13
_refine_ls_R_factor_all 0.0893
_refine_ls_R_factor_gt 0.0569
_refine_ls_shift/su_max 0.000257
_refine_ls_structure_factor_coef Fsqd
_refine_ls_weighting_details
;
 w=1/[\s^2^(F^2^) + ( 0.04P)^2^ + 1.09P]
where P=(max(Fo^2^,0) + 2Fc^2^)/3
;
_refine_ls_weighting_scheme calc
_refine_ls_wR_factor_all 0.1227
_refine_ls_wR_factor_gt 0.1108
_refine_ls_wR_factor_ref 0.1227
_reflns_number_gt 266
_reflns_number_total 402
_reflns_threshold_expression I>2.00u(I)
_cod_data_source_file bs5023.cif
_cod_data_source_block cys118
_cod_depositor_comments
;
The following automatic conversions were performed:
'_symmetry_cell_setting' value 'Orthorhombic' changed to 'orthorhombic'
according to '/home/saulius/struct/CIF-dictionaries/cif_core.dic'
dictionary named 'cif_core.dic' version 2.4.1 from 2010-06-29.

Automatic conversion script
Id: cif_fix_enum 1527 2010-12-29 10:47:43Z saulius 

The following automatic conversions were performed:

'_symmetry_cell_setting' value 'Orthorhombic' changed to
'orthorhombic' according to
/home/saulius/struct/CIF-dictionaries/cif_core.dic dictionary named
'cif_core.dic' version 2.4.1 from 2010-06-29.

Automatic conversion script
Id: cif_fix_values 1715 2011-07-08 13:25:40Z adriana 
;
_cod_original_cell_volume 474.4(2)
_cod_original_sg_symbol_H-M 'P 21 21 21 '
_cod_original_formula_sum 'C3 H7 N1 O2 S1'
_cod_database_code 2100420

loop_
_symmetry_equiv_pos_as_xyz
x,y,z
x+1/2,-y+1/2,-z
-x,y+1/2,-z+1/2
-x+1/2,-y,z+1/2

loop_
_atom_site_type_symbol
_atom_site_label
_atom_site_fract_x
_atom_site_fract_y
_atom_site_fract_z
_atom_site_U_iso_or_equiv
_atom_site_adp_type
_atom_site_occupancy
S S1 0.3909(4) 1.0272(2) 0.7655(5) 0.0352 Uani 1.0000
C C1 0.3997(11) 0.8801(6) 0.8260(13) 0.026(3) Uiso 1.0000
C C2 0.5722(9) 0.8215(6) 0.7407(13) 0.025(2) Uiso 1.0000
C C3 0.5906(12) 0.8223(7) 0.4566(11) 0.027(3) Uiso 1.0000
N N1 0.7314(8) 0.8728(7) 0.8575(11) 0.018(2) Uiso 1.0000
O O1 0.5036(8) 0.7513(6) 0.3404(9) 0.031(2) Uiso 1.0000
O O2 0.6923(8) 0.8933(6) 0.3617(11) 0.033(2) Uiso 1.0000
H H5 0.8316 0.8372 0.8048 0.0223 Uiso 1.0000
H H6 0.7380 0.9450 0.8137 0.0223 Uiso 1.0000
H H7 0.7229 0.8671 1.0253 0.0223 Uiso 1.0000
H H2 0.3871 0.8688 1.0107 0.0323 Uiso 1.0000
H H3 0.2958 0.8445 0.7374 0.0323 Uiso 1.0000
H H4 0.5660 0.7424 0.7969 0.0299 Uiso 1.0000

loop_
_atom_site_aniso_label
_atom_site_aniso_U_11
_atom_site_aniso_U_22
_atom_site_aniso_U_33
_atom_site_aniso_U_12
_atom_site_aniso_U_13
_atom_site_aniso_U_23
S1 0.0292(19) 0.031(3) 0.0451(14) 0.0027(13) -0.0028(17) 0.0016(17)

loop_
_atom_type_symbol
_atom_type_scat_dispersion_real
_atom_type_scat_dispersion_imag
_atom_type_scat_source
C 0.0033 0.0016 'International Tables Vol C 4.2.6.8 and 6.1.1.4'
H 0.0000 0.0000 'International Tables Vol C 4.2.6.8 and 6.1.1.4'
N 0.0061 0.0033 'International Tables Vol C 4.2.6.8 and 6.1.1.4'
O 0.0106 0.0060 'International Tables Vol C 4.2.6.8 and 6.1.1.4'
S 0.1246 0.1234 'International Tables Vol C 4.2.6.8 and 6.1.1.4'

loop_
_geom_angle_atom_site_label_1
_geom_angle_atom_site_label_2
_geom_angle_atom_site_label_3
_geom_angle
_geom_angle_publ_flag
S1 C1 C2 115.5(5) yes
S1 C1 H2 107.9 no
C2 C1 H2 108.0 no
S1 C1 H3 107.9 no
C2 C1 H3 107.9 no
H2 C1 H3 109.5 no
C1 C2 C3 111.6(6) yes
C1 C2 N1 110.6(6) yes
C3 C2 N1 110.3(5) yes
C1 C2 H4 108.0 no
C3 C2 H4 108.1 no
N1 C2 H4 108.0 no
C2 C3 O1 116.6(5) yes
C2 C3 O2 117.6(5) yes
O1 C3 O2 125.8(5) yes
C2 N1 H5 109.3 no
C2 N1 H6 109.7 no
H5 N1 H6 109.4 no
C2 N1 H7 109.5 no
H5 N1 H7 109.3 no
H6 N1 H7 109.7 no

loop_
_geom_bond_atom_site_label_1
_geom_bond_atom_site_label_2
_geom_bond_distance
_geom_bond_publ_flag
S1 C1 1.795(7) yes
C1 C2 1.529(8) yes
C1 H2 0.999 no
C1 H3 1.000 no
C2 C3 1.521(7) yes
C2 N1 1.470(7) yes
C2 H4 0.996 no
C3 O1 1.235(7) yes
C3 O2 1.245(7) yes
N1 H5 0.903 no
N1 H6 0.899 no
N1 H7 0.899 no

loop_
_cod_related_entry_id
_cod_related_entry_database
_cod_related_entry_code
1 ChemSpider 5653
